data_4313423
loop_
_publ_author_name
'Howard G. Harvey'
'Simon J. Teat'
'Chiu C. Tang'
'Lachlan M. Cranswick'
'Martin P. Attfield'

_publ_section_title
;
 Synthesis and Characterization of Three Novel Cation-Containing
 (NH4+/C3H7NH3+/NH3+C2H4NH3+) Aluminum Diphosphonates
;
_journal_name_full 'Inorganic Chemistry'
_journal_page_first 2428
_journal_page_last 2439
_journal_paper_doi 10.1021/ic020641q
_journal_volume 42
_journal_year 2003
_chemical_formula_sum 'C4 H15 Al N2 O7 P2'
_chemical_formula_weight 292.1
_space_group_IT_number 14
_symmetry_cell_setting monoclinic
_symmetry_space_group_name_Hall '-P 2yn'
_symmetry_space_group_name_H-M 'P 1 21/n 1'
_audit_creation_date 2002-07-06T13:24:07-00:00
_audit_creation_method 'WinGX routine CIF_UPDATE'
_cell_angle_alpha 90
_cell_angle_beta 96.240(6)
_cell_angle_gamma 90
_cell_formula_units_Z 4
_cell_length_a 11.142(3)
_cell_length_b 7.0078(18)
_cell_length_c 12.903(3)
_cell_measurement_temperature 293(2)
_cell_measurement_theta_max 5
_cell_measurement_theta_min 4
_cell_volume 1001.5(4)
_computing_cell_refinement saint
_computing_data_collection smart
_computing_data_reduction smart
_computing_structure_refinement 'SHELXL-97 (Sheldrick, 1997)'
_computing_structure_solution shelx86
_diffrn_measured_fraction_theta_full 0.897
_diffrn_measured_fraction_theta_max 0.897
_diffrn_measurement_device smart
_diffrn_measurement_device_type smart
_diffrn_measurement_method smart
_diffrn_radiation_type synchrotron
_diffrn_radiation_wavelength 0.6893
_diffrn_reflns_av_R_equivalents 0.0575
_diffrn_reflns_limit_h_max 10
_diffrn_reflns_limit_h_min -15
_diffrn_reflns_limit_k_max 9
_diffrn_reflns_limit_k_min -8
_diffrn_reflns_limit_l_max 17
_diffrn_reflns_limit_l_min -17
_diffrn_reflns_number 5683
_diffrn_reflns_theta_full 29.45
_diffrn_reflns_theta_max 29.45
_diffrn_reflns_theta_min 2.23
_exptl_absorpt_coefficient_mu 0.432
_exptl_absorpt_correction_T_max 1
_exptl_absorpt_correction_T_min 1
_exptl_absorpt_correction_type SADABS
_exptl_crystal_colour colourless
_exptl_crystal_density_diffrn 1.937
_exptl_crystal_density_method 'not measured'
_exptl_crystal_description needles
_exptl_crystal_F_000 608
_exptl_crystal_size_max 0.06
_exptl_crystal_size_mid 0.01
_exptl_crystal_size_min 0.01
_refine_diff_density_max 0.538
_refine_diff_density_min -0.467
_refine_ls_extinction_method none
_refine_ls_goodness_of_fit_ref 1.009
_refine_ls_hydrogen_treatment mixed
_refine_ls_matrix_type full
_refine_ls_number_parameters 205
_refine_ls_number_reflns 2721
_refine_ls_number_restraints 1
_refine_ls_restrained_S_all 1.01
_refine_ls_R_factor_gt 0.0526
_refine_ls_shift/su_max 0.003
_refine_ls_structure_factor_coef Fsqd
_refine_ls_weighting_details 'calc w=1/[\s^2^(Fo^2^)+(0.0559P)^2^+0.0000P] where P=(Fo^2^+2Fc^2^)/3'
_refine_ls_weighting_scheme calc
_refine_ls_wR_factor_ref 0.126
_reflns_number_gt 1846
_reflns_number_total 2721
_reflns_threshold_expression >2sigma(I)
_cod_data_source_file ic020641q_1.cif
_cod_data_source_block hgh143
_cod_depositor_comments
;
The following automatic conversions were performed:

'_symmetry_cell_setting' value 'Monoclinic' changed to 'monoclinic'
according to the built-in table from CIF Core dictionary named
'cif_core.dic' version 2.4.1 from 2010-06-29.

Automatic conversion script
Id: cif_fix_values 1646 2011-03-28 12:23:43Z adriana 
;
_cod_database_code 4313423

loop_
_symmetry_equiv_pos_as_xyz
'x, y, z'
'-x+1/2, y+1/2, -z+1/2'
'-x, -y, -z'
'x-1/2, -y-1/2, z-1/2'

loop_
_atom_site_label
_atom_site_type_symbol
_atom_site_fract_x
_atom_site_fract_y
_atom_site_fract_z
_atom_site_U_iso_or_equiv
_atom_site_adp_type
_atom_site_occupancy
_atom_site_calc_flag
_atom_site_refinement_flags
_atom_site_disorder_group
_atom_site_disorder_assembly
N1 N 0.6033(3) 0.7691(4) 0.4736(2) 0.0158(6) Uani 1 d . . .
N2 N 0.6768(3) 0.5402(4) 0.6869(2) 0.0131(6) Uani 1 d . . .
C3 C 0.5924(3) 0.7029(5) 0.6655(3) 0.0182(7) Uani 1 d . . .
C4 C 0.6319(4) 0.8355(5) 0.5839(3) 0.0187(8) Uani 1 d . . .
H3 H 1.046(3) 1.350(5) 0.486(3) 0.011(9) Uiso 1 d . . .
H4 H 1.042(4) 1.125(7) 0.478(4) 0.039(13) Uiso 1 d . . .
H13 H 1.242(4) 1.415(6) 0.302(3) 0.025(11) Uiso 1 d . . .
H10 H 0.518(4) 0.648(5) 0.651(3) 0.013(10) Uiso 1 d . . .
H1 H 0.881(3) 1.363(6) 0.570(3) 0.015(10) Uiso 1 d . . .
H9 H 0.600(4) 0.953(7) 0.590(3) 0.023(11) Uiso 1 d . . .
H6 H 0.515(4) 0.745(6) 0.462(4) 0.035(13) Uiso 1 d . . .
H2 H 0.879(4) 1.147(6) 0.570(3) 0.020(11) Uiso 1 d . . .
H5 H 0.627(4) 0.864(7) 0.437(3) 0.028(12) Uiso 1 d . . .
H7 H 0.643(4) 0.655(7) 0.460(3) 0.027(12) Uiso 1 d . . .
H12 H 0.652(4) 0.437(8) 0.732(4) 0.046(15) Uiso 1 d . . .
H14 H 0.679(4) 0.452(7) 0.621(4) 0.039(14) Uiso 1 d . . .
H11 H 0.595(4) 0.768(6) 0.738(4) 0.027(12) Uiso 1 d . . .
H8 H 0.709(4) 0.859(7) 0.592(3) 0.033(13) Uiso 1 d . . .
H15 H 0.867(3) 0.796(8) 0.331(4) 0.058(17) Uiso 1 d D . .
P1 P 0.97934(7) 1.27008(11) 0.32370(6) 0.00896(19) Uani 1 d . . .
P2 P 0.72889(7) 1.27087(11) 0.45269(6) 0.00877(18) Uani 1 d . . .
Al1 Al 0.74697(9) 1.02527(13) 0.24821(8) 0.0085(2) Uani 1 d . . .
O7 O 0.78609(19) 0.7764(3) 0.29759(17) 0.0074(4) Uani 1 d D . .
O2 O 0.6412(2) 1.2804(3) 0.53482(18) 0.0137(5) Uani 1 d . . .
O1 O 0.7087(2) 1.0930(3) 0.38491(17) 0.0109(5) Uani 1 d . . .
O4 O 0.9101(2) 1.0933(3) 0.28139(18) 0.0112(5) Uani 1 d . . .
O3 O 0.7205(2) 1.4552(3) 0.38886(17) 0.0108(5) Uani 1 d . . .
O5 O 0.9158(2) 1.4545(3) 0.28688(18) 0.0111(5) Uani 1 d . . .
O6 O 1.1089(2) 1.2650(3) 0.29776(18) 0.0125(5) Uani 1 d . . .
C2 C 0.9916(3) 1.2565(5) 0.4649(3) 0.0125(6) Uani 1 d . . .
C1 C 0.8769(3) 1.2565(5) 0.5238(3) 0.0130(6) Uani 1 d . . .

loop_
_atom_site_aniso_label
_atom_site_aniso_U_11
_atom_site_aniso_U_22
_atom_site_aniso_U_33
_atom_site_aniso_U_23
_atom_site_aniso_U_13
_atom_site_aniso_U_12
N1 0.0157(14) 0.0095(14) 0.0236(15) 0.0026(12) 0.0084(12) 0.0002(12)
N2 0.0135(15) 0.0106(14) 0.0163(15) 0.0003(11) 0.0062(12) -0.0017(11)
C3 0.0154(17) 0.0171(17) 0.0231(19) 0.0027(14) 0.0069(14) 0.0005(14)
C4 0.0186(18) 0.0128(18) 0.024(2) 0.0016(13) 0.0015(15) -0.0001(14)
P1 0.0081(4) 0.0060(4) 0.0133(4) -0.0009(3) 0.0036(3) -0.0004(3)
P2 0.0097(4) 0.0057(4) 0.0116(4) -0.0001(3) 0.0042(3) -0.0004(3)
Al1 0.0092(4) 0.0041(4) 0.0129(4) 0.0000(3) 0.0043(3) -0.0003(3)
O7 0.0086(10) 0.0029(9) 0.0112(10) -0.0002(8) 0.0028(8) -0.0009(8)
O2 0.0154(11) 0.0133(11) 0.0137(11) -0.0021(9) 0.0077(9) -0.0016(9)
O1 0.0142(12) 0.0062(11) 0.0129(12) -0.0008(8) 0.0046(9) -0.0022(8)
O4 0.0096(12) 0.0068(10) 0.0174(12) -0.0017(9) 0.0029(9) -0.0009(8)
O3 0.0155(12) 0.0059(11) 0.0117(12) 0.0014(8) 0.0037(9) 0.0014(9)
O5 0.0127(12) 0.0034(10) 0.0175(13) 0.0005(8) 0.0024(9) -0.0014(8)
O6 0.0083(10) 0.0114(11) 0.0188(11) -0.0033(9) 0.0052(8) -0.0017(9)
C2 0.0101(14) 0.0119(16) 0.0158(15) -0.0008(12) 0.0029(12) -0.0022(13)
C1 0.0154(15) 0.0120(16) 0.0117(15) -0.0004(12) 0.0024(12) -0.0019(13)

loop_
_atom_type_symbol
_atom_type_description
_atom_type_scat_dispersion_real
_atom_type_scat_dispersion_imag
_atom_type_scat_source
C C 0.003 0.002 'International Tables Vol C Tables 4.2.6.8 and 6.1.1.4'
H H 0 0 'International Tables Vol C Tables 4.2.6.8 and 6.1.1.4'
Al Al 0.061 0.048 'International Tables Vol C Tables 4.2.6.8 and 6.1.1.4'
N N 0.006 0.003 'International Tables Vol C Tables 4.2.6.8 and 6.1.1.4'
O O 0.01 0.006 'International Tables Vol C Tables 4.2.6.8 and 6.1.1.4'
P P 0.097 0.089 'International Tables Vol C Tables 4.2.6.8 and 6.1.1.4'

loop_
_geom_angle_atom_site_label_1
_geom_angle_atom_site_label_2
_geom_angle_atom_site_label_3
_geom_angle
_geom_angle_site_symmetry_1
_geom_angle_site_symmetry_3
_geom_angle_publ_flag
N2 C3 C4 112.1(3) . . ?
N1 C4 C3 115.1(3) . . ?
O6 P1 O5 111.82(13) . . ?
O6 P1 O4 110.95(13) . . ?
O5 P1 O4 112.13(12) . . ?
O6 P1 C2 104.51(14) . . ?
O5 P1 C2 109.83(14) . . ?
O4 P1 C2 107.22(14) . . ?
O2 P2 O1 111.71(13) . . ?
O2 P2 O3 109.41(14) . . ?
O1 P2 O3 112.62(13) . . ?
O2 P2 C1 105.67(14) . . ?
O1 P2 C1 108.45(15) . . ?
O3 P2 C1 108.70(14) . . ?
O7 Al1 O4 89.19(10) 2_655 . ?
O7 Al1 O5 91.17(10) 2_655 2_645 ?
O4 Al1 O5 179.03(12) . 2_645 ?
O7 Al1 O7 177.62(8) 2_655 . ?
O4 Al1 O7 88.58(10) . . ?
O5 Al1 O7 91.07(10) 2_645 . ?
O7 Al1 O3 90.01(10) 2_655 2_645 ?
O4 Al1 O3 89.99(11) . 2_645 ?
O5 Al1 O3 89.11(11) 2_645 2_645 ?
O7 Al1 O3 90.85(10) . 2_645 ?
O7 Al1 O1 90.10(10) 2_655 . ?
O4 Al1 O1 91.96(11) . . ?
O5 Al1 O1 88.94(11) 2_645 . ?
O7 Al1 O1 89.13(10) . . ?
O3 Al1 O1 178.06(11) 2_645 . ?
Al1 O7 Al1 136.65(12) 2_645 . ?
P2 O1 Al1 134.07(14) . . ?
P1 O4 Al1 136.34(14) . . ?
P2 O3 Al1 135.24(14) . 2_655 ?
P1 O5 Al1 134.36(14) . 2_655 ?
C1 C2 P1 120.9(2) . . ?
C2 C1 P2 120.5(2) . . ?

loop_
_geom_bond_atom_site_label_1
_geom_bond_atom_site_label_2
_geom_bond_distance
_geom_bond_site_symmetry_2
_geom_bond_publ_flag
N1 C4 1.498(5) . ?
N2 C3 1.485(4) . ?
C3 C4 1.506(5) . ?
P1 O6 1.517(2) . ?
P1 O5 1.524(2) . ?
P1 O4 1.529(2) . ?
P1 C2 1.815(3) . ?
P2 O2 1.519(2) . ?
P2 O1 1.525(2) . ?
P2 O3 1.529(2) . ?
P2 C1 1.801(3) . ?
Al1 O7 1.880(2) 2_655 ?
Al1 O4 1.883(2) . ?
Al1 O5 1.888(3) 2_645 ?
Al1 O7 1.891(2) . ?
Al1 O3 1.908(3) 2_645 ?
Al1 O1 1.919(3) . ?
O7 Al1 1.880(2) 2_645 ?
O3 Al1 1.908(3) 2_655 ?
O5 Al1 1.888(3) 2_655 ?
C2 C1 1.556(5) . ?
